data_7063235
loop_
_publ_author_name
'Pantelis, Konstantinos N.'
'Skiadas, Sotiris G.'
'Lada, Zoi G.'
'Cl\'erac, Rodolphe'
'Sanakis, Yiannis'
'Dechambenoit, Pierre'
'Perlepes, Spyros P.'

_publ_section_title
;
 Hexanuclear {ZnII4FeIII2} and {ZnII4CrIII2} complexes from the use of
 potentially tetradentate NOO&#x2032;O&#x2032;&#x2032; Schiff-base ligands
;
_journal_issue 25
_journal_name_full 'New Journal of Chemistry'
_journal_page_first 11221
_journal_page_last 11232
_journal_paper_doi 10.1039/D4NJ02030H
_journal_volume 48
_journal_year 2024
_chemical_formula_moiety 'C88 H60 Cl6 Fe2 N8 O26 Zn4, 4(C H2 Cl2), 2(C2 H6 O)'
_chemical_formula_sum 'C96 H80 Cl14 Fe2 N8 O28 Zn4'
_chemical_formula_weight 2663.16
_space_group_crystal_system triclinic
_space_group_IT_number 2
_space_group_name_Hall '-P 1'
_space_group_name_H-M_alt 'P -1'
_atom_sites_solution_hydrogens mixed
_audit_creation_method SHELXL-2019/3
_audit_update_record
;
2024-05-22 deposited with the CCDC.	2024-05-28 downloaded from the CCDC.
;
_cell_angle_alpha 67.497(3)
_cell_angle_beta 72.688(3)
_cell_angle_gamma 83.591(3)
_cell_formula_units_Z 1
_cell_length_a 12.2993(11)
_cell_length_b 15.6707(13)
_cell_length_c 15.6934(13)
_cell_measurement_reflns_used 6023
_cell_measurement_temperature 120(2)
_cell_measurement_theta_max 21.47
_cell_measurement_theta_min 2.56
_cell_volume 2667.8(4)
_computing_cell_refinement 'Bruker SAINT'
_computing_data_collection 'Bruker APEX2'
_computing_data_reduction 'Bruker SAINT'
_computing_molecular_graphics 'WingX, v.2021.3, (Farrugia)'
_computing_publication_material 'Mercury, 2023.3.1, CCDC'
_computing_structure_refinement 'SHELXL-2019/2 (Sheldrick, 2019)'
_computing_structure_solution 'Intrinsic Phasing (Bruker)'
_diffrn_ambient_temperature 120(2)
_diffrn_measured_fraction_theta_full 0.996
_diffrn_measured_fraction_theta_max 0.996
_diffrn_measurement_device_type 'Bruker APEX-II Quasar'
_diffrn_measurement_method 'phi and omega scans'
_diffrn_radiation_type MoK\a
_diffrn_radiation_wavelength 0.71073
_diffrn_reflns_av_R_equivalents 0.0938
_diffrn_reflns_av_unetI/netI 0.0458
_diffrn_reflns_Laue_measured_fraction_full 0.996
_diffrn_reflns_Laue_measured_fraction_max 0.996
_diffrn_reflns_limit_h_max 12
_diffrn_reflns_limit_h_min -12
_diffrn_reflns_limit_k_max 16
_diffrn_reflns_limit_k_min -16
_diffrn_reflns_limit_l_max 16
_diffrn_reflns_limit_l_min -16
_diffrn_reflns_number 55061
_diffrn_reflns_point_group_measured_fraction_full 0.996
_diffrn_reflns_point_group_measured_fraction_max 0.996
_diffrn_reflns_theta_full 21.529
_diffrn_reflns_theta_max 21.528
_diffrn_reflns_theta_min 1.734
_diffrn_source 'Incoatec microfocus sealed tube'
_exptl_absorpt_coefficient_mu 1.579
_exptl_absorpt_correction_T_max 0.7446
_exptl_absorpt_correction_T_min 0.6656
_exptl_absorpt_correction_type multi-scan
_exptl_absorpt_process_details SADABS
_exptl_crystal_colour brown
_exptl_crystal_density_diffrn 1.658
_exptl_crystal_density_meas ?
_exptl_crystal_description shunk
_exptl_crystal_F_000 1346
_exptl_crystal_size_max 0.090
_exptl_crystal_size_mid 0.070
_exptl_crystal_size_min 0.020
_refine_diff_density_max 0.843
_refine_diff_density_min -0.715
_refine_diff_density_rms 0.096
_refine_ls_extinction_method none
_refine_ls_goodness_of_fit_ref 1.056
_refine_ls_hydrogen_treatment mixed
_refine_ls_matrix_type full
_refine_ls_number_parameters 687
_refine_ls_number_reflns 6132
_refine_ls_number_restraints 18
_refine_ls_restrained_S_all 1.059
_refine_ls_R_factor_all 0.0635
_refine_ls_R_factor_gt 0.0423
_refine_ls_shift/su_max 0.001
_refine_ls_shift/su_mean 0.000
_refine_ls_structure_factor_coef Fsqd
_refine_ls_weighting_details 'w=1/[\s^2^(Fo^2^)+(0.0487P)^2^+8.8170P] where P=(Fo^2^+2Fc^2^)/3'
_refine_ls_weighting_scheme calc
_refine_ls_wR_factor_gt 0.0996
_refine_ls_wR_factor_ref 0.1099
_reflns_Friedel_coverage 0.000
_reflns_number_gt 4791
_reflns_number_total 6132
_reflns_threshold_expression 'I > 2\s(I)'
_cod_data_source_file d4nj02030h2.cif
_cod_data_source_block 3_4CH2Cl2_2EtOH
_cod_depositor_comments
;
The following automatic conversions were performed:

data item '_exptl_crystal_density_meas' value 'not measured' was
changed to '?' -- the value is perceived as not measured.

Automatic conversion script
Id: cif_fix_values 8170 2020-07-09 18:12:32Z antanas 

 Adding full bibliography for 7063234--7063236.cif.
;
_cod_database_code 7063235
_shelx_shelxl_version_number 2019/3
_shelx_space_group_comment
;
The symmetry employed for this shelxl refinement is uniquely defined
by the following loop, which should always be used as a source of
symmetry information in preference to the above space-group names.
They are only intended as comments.
;
_shelx_estimated_absorpt_t_min 0.871
_shelx_estimated_absorpt_t_max 0.969

loop_
_space_group_symop_operation_xyz
'x, y, z'
'-x, -y, -z'

loop_
_atom_site_label
_atom_site_type_symbol
_atom_site_fract_x
_atom_site_fract_y
_atom_site_fract_z
_atom_site_U_iso_or_equiv
_atom_site_adp_type
_atom_site_occupancy
_atom_site_site_symmetry_order
_atom_site_calc_flag
_atom_site_refinement_flags_posn
_atom_site_refinement_flags_adp
_atom_site_refinement_flags_occupancy
_atom_site_disorder_assembly
_atom_site_disorder_group
Zn1 Zn 0.49241(5) 0.60665(4) 0.96387(5) 0.01475(19) Uani 1 1 d . . . . .
Zn2 Zn 0.25583(6) 0.73651(4) 0.74460(5) 0.0208(2) Uani 1 1 d . . . . .
Fe1 Fe 0.57882(6) 0.58377(5) 0.67604(6) 0.0156(2) Uani 1 1 d . . . . .
Cl1 Cl 0.99849(12) 0.30319(10) 0.56484(11) 0.0264(4) Uani 1 1 d . . . . .
Cl2 Cl 0.31430(13) 0.15107(10) 0.89921(12) 0.0320(4) Uani 1 1 d . . . . .
Cl3 Cl 0.69018(15) 1.03510(11) 0.86620(14) 0.0429(5) Uani 1 1 d . . . . .
Cl7 Cl 1.04386(17) 1.22925(13) 0.82349(14) 0.0501(5) Uani 1 1 d . . . . .
Cl4 Cl 0.0698(2) 1.05265(14) 0.61740(15) 0.0643(6) Uani 1 1 d . . . . .
Cl6 Cl 0.86792(19) 1.09471(16) 0.95539(16) 0.0705(7) Uani 1 1 d . . . . .
Cl5 Cl 0.1305(2) 0.99260(15) 0.79885(17) 0.0685(6) Uani 1 1 d . . . . .
O2 O 0.5652(3) 0.4961(3) 0.8130(3) 0.0150(9) Uani 1 1 d . . . . .
O6 O 0.2360(3) 0.6016(2) 0.7942(3) 0.0173(6) Uani 1 1 d . . . . .
O5 O 0.4139(3) 0.6153(2) 0.7058(3) 0.0173(6) Uani 1 1 d . . . . .
O3 O 0.5811(3) 0.3569(2) 0.9224(3) 0.0172(9) Uani 1 1 d . . . . .
O7 O 0.6109(3) 0.5085(2) 0.9840(3) 0.0155(9) Uani 1 1 d . . . . .
O8 O 0.4080(3) 0.6840(3) 0.8671(3) 0.0180(9) Uani 1 1 d . . . . .
O4 O 0.6223(3) 0.6213(3) 0.5365(3) 0.0202(9) Uani 1 1 d . . . . .
O1 O 0.6083(3) 0.7022(2) 0.6716(3) 0.0202(10) Uani 1 1 d . . . . .
O9 O 0.3592(3) 0.8100(3) 0.7595(3) 0.0229(10) Uani 1 1 d . . . . .
O10 O 0.0961(3) 0.7886(3) 0.7562(3) 0.0265(10) Uani 1 1 d . . . . .
O13 O 0.2910(3) 0.7778(3) 0.5982(3) 0.0280(10) Uani 1 1 d D . . . .
O12 O -0.0434(4) 0.8083(3) 0.8710(3) 0.0369(12) Uani 1 1 d . . . . .
O11 O 0.1157(4) 0.7458(3) 0.8982(3) 0.0366(12) Uani 1 1 d . . . . .
N1 N 0.7520(4) 0.5510(3) 0.6720(3) 0.0149(11) Uani 1 1 d . . . . .
O14 O 0.4931(4) 0.7717(3) 0.4718(3) 0.0393(12) Uani 1 1 d D U . . .
N2 N 0.5086(4) 0.4627(3) 0.6693(3) 0.0157(11) Uani 1 1 d . . . . .
N3 N 0.6172(4) 0.7081(3) 0.8946(3) 0.0154(11) Uani 1 1 d . . . . .
C13 C 0.7050(4) 0.3899(4) 0.7680(4) 0.0149(14) Uani 1 1 d . . . . .
C34 C 0.7794(5) 0.6022(4) 0.8908(4) 0.0160(14) Uani 1 1 d . . . . .
C29 C 0.7224(5) 0.5156(4) 0.9441(4) 0.0144(13) Uani 1 1 d . . . . .
C27 C 0.3318(5) 0.4621(4) 0.7975(4) 0.0180(14) Uani 1 1 d . . . . .
N4 N 0.0537(5) 0.7809(3) 0.8445(4) 0.0301(14) Uani 1 1 d . . . . .
C8 C 0.7772(4) 0.4571(4) 0.6889(4) 0.0158(14) Uani 1 1 d . . . . .
C6 C 0.8132(5) 0.7049(4) 0.6419(4) 0.0175(14) Uani 1 1 d . . . . .
C35 C 0.7249(5) 0.6912(4) 0.8702(4) 0.0166(14) Uani 1 1 d . . . . .
H35 H 0.773696 0.743410 0.834670 0.020 Uiso 1 1 calc R U . . .
C20 C 0.6436(5) 0.4739(4) 0.5191(4) 0.0188(14) Uani 1 1 d . . . . .
C36 C 0.5818(5) 0.8021(4) 0.8699(4) 0.0171(14) Uani 1 1 d . . . . .
C1 C 0.7038(5) 0.7474(4) 0.6502(4) 0.0175(14) Uani 1 1 d . . . . .
C26 C 0.2460(5) 0.4123(4) 0.8754(4) 0.0167(14) Uani 1 1 d . . . . .
H26 H 0.189583 0.444642 0.907630 0.020 Uiso 1 1 calc R U . . .
C41 C 0.4847(4) 0.8319(4) 0.8365(4) 0.0173(14) Uani 1 1 d . . . . .
C33 C 0.8991(5) 0.6042(4) 0.8525(4) 0.0199(14) Uani 1 1 d . . . . .
H33 H 0.936630 0.662199 0.817225 0.024 Uiso 1 1 calc R U . . .
C28 C 0.3290(5) 0.5646(4) 0.7634(4) 0.0173(6) Uani 1 1 d . . . . .
C10 C 0.8861(5) 0.3373(4) 0.6431(4) 0.0176(14) Uani 1 1 d . . . . .
C9 C 0.8691(4) 0.4296(4) 0.6268(4) 0.0160(14) Uani 1 1 d . . . . .
H9 H 0.918905 0.474402 0.574131 0.019 Uiso 1 1 calc R U . . .
C22 C 0.4154(5) 0.4139(4) 0.7488(4) 0.0167(14) Uani 1 1 d . . . . .
C37 C 0.6445(5) 0.8655(4) 0.8789(4) 0.0211(15) Uani 1 1 d . . . . .
H37 H 0.709505 0.845854 0.902407 0.025 Uiso 1 1 calc R U . . .
C7 C 0.8296(5) 0.6078(4) 0.6579(4) 0.0168(14) Uani 1 1 d . . . . .
H7 H 0.903973 0.583638 0.658003 0.020 Uiso 1 1 calc R U . . .
C2 C 0.6974(5) 0.8413(4) 0.6376(4) 0.0216(15) Uani 1 1 d . . . . .
H2 H 0.625978 0.871794 0.639040 0.026 Uiso 1 1 calc R U . . .
C12 C 0.7260(5) 0.2963(4) 0.7820(4) 0.0194(14) Uani 1 1 d . . . . .
H12 H 0.679212 0.250399 0.835985 0.023 Uiso 1 1 calc R U . . .
C14 C 0.6104(5) 0.4167(4) 0.8389(4) 0.0148(14) Uani 1 1 d . . . . .
C24 C 0.3208(5) 0.2712(4) 0.8598(4) 0.0235(15) Uani 1 1 d . . . . .
C15 C 0.6767(5) 0.5678(4) 0.4881(4) 0.0188(14) Uani 1 1 d . . . . .
C19 C 0.7044(5) 0.4198(4) 0.4649(4) 0.0229(15) Uani 1 1 d . . . . .
H19 H 0.681618 0.357821 0.483445 0.027 Uiso 1 1 calc R U . . .
C25 C 0.2391(5) 0.3170(4) 0.9085(4) 0.0216(15) Uani 1 1 d . . . . .
H25 H 0.179951 0.284113 0.963036 0.026 Uiso 1 1 calc R U . . .
C5 C 0.9076(5) 0.7572(4) 0.6279(4) 0.0205(14) Uani 1 1 d . . . . .
H5 H 0.980269 0.728548 0.624261 0.025 Uiso 1 1 calc R U . . .
C23 C 0.4102(5) 0.3177(4) 0.7827(4) 0.0194(14) Uani 1 1 d . . . . .
H23 H 0.467839 0.284221 0.753042 0.023 Uiso 1 1 calc R U . . .
C42 C 0.4143(5) 0.7697(4) 0.8204(4) 0.0177(14) Uani 1 1 d . . . . .
C32 C 0.9632(5) 0.5245(4) 0.8647(4) 0.0223(15) Uani 1 1 d . . . . .
H32 H 1.043621 0.527471 0.838496 0.027 Uiso 1 1 calc R U . . .
C30 C 0.7906(5) 0.4353(4) 0.9552(4) 0.0184(14) Uani 1 1 d . . . . .
H30 H 0.755070 0.376449 0.990398 0.022 Uiso 1 1 calc R U . . .
C4 C 0.8982(5) 0.8481(4) 0.6193(4) 0.0260(16) Uani 1 1 d . . . . .
H4 H 0.962780 0.881697 0.610805 0.031 Uiso 1 1 calc R U . . .
C38 C 0.6114(5) 0.9572(4) 0.8534(5) 0.0280(16) Uani 1 1 d . . . . .
C21 C 0.5503(5) 0.4321(4) 0.6016(4) 0.0187(14) Uani 1 1 d . . . . .
H21 H 0.517277 0.377968 0.606224 0.022 Uiso 1 1 calc R U . . .
C40 C 0.4542(5) 0.9242(4) 0.8116(4) 0.0241(15) Uani 1 1 d . . . . .
H40 H 0.389413 0.944693 0.788057 0.029 Uiso 1 1 calc R U . . .
C11 C 0.8140(5) 0.2696(4) 0.7183(4) 0.0210(15) Uani 1 1 d . . . . .
H11 H 0.824831 0.206442 0.725795 0.025 Uiso 1 1 calc R U . . .
C39 C 0.5169(5) 0.9877(4) 0.8205(5) 0.0307(17) Uani 1 1 d . . . . .
H39 H 0.494820 1.050748 0.804207 0.037 Uiso 1 1 calc R U . . .
C3 C 0.7904(5) 0.8902(4) 0.6236(4) 0.0272(16) Uani 1 1 d . . . . .
H3 H 0.782402 0.953326 0.616485 0.033 Uiso 1 1 calc R U . . .
C18 C 0.7948(5) 0.4560(4) 0.3869(4) 0.0262(16) Uani 1 1 d . . . . .
H18 H 0.836987 0.418084 0.353550 0.031 Uiso 1 1 calc R U . . .
C31 C 0.9079(5) 0.4401(4) 0.9159(4) 0.0250(15) Uani 1 1 d . . . . .
H31 H 0.950976 0.384736 0.924392 0.030 Uiso 1 1 calc R U . . .
C44 C 0.2375(6) 0.8552(4) 0.5392(5) 0.0314(17) Uani 1 1 d . . . . .
H45A H 0.284426 0.911271 0.515430 0.038 Uiso 1 1 calc R U . . .
H45B H 0.161818 0.866264 0.578481 0.038 Uiso 1 1 calc R U . . .
C16 C 0.7674(5) 0.6031(4) 0.4050(4) 0.0237(15) Uani 1 1 d . . . . .
H16 H 0.788946 0.666004 0.382456 0.028 Uiso 1 1 calc R U . . .
C17 C 0.8259(5) 0.5482(5) 0.3556(4) 0.0286(16) Uani 1 1 d . . . . .
H17 H 0.887648 0.573316 0.299938 0.034 Uiso 1 1 calc R U . . .
C43 C 0.2235(6) 0.8377(5) 0.4551(5) 0.0365(18) Uani 1 1 d . . . . .
H44A H 0.298589 0.835958 0.411096 0.055 Uiso 1 1 calc R U . . .
H44B H 0.178106 0.887339 0.421428 0.055 Uiso 1 1 calc R U . . .
H44C H 0.184691 0.778426 0.478158 0.055 Uiso 1 1 calc R U . . .
C46 C 0.9924(6) 1.1484(5) 0.9414(5) 0.047(2) Uani 1 1 d . . . . .
H47A H 1.051439 1.100946 0.956089 0.056 Uiso 1 1 calc R U . . .
H47B H 0.977139 1.180178 0.987408 0.056 Uiso 1 1 calc R U . . .
C45 C 0.0210(7) 1.0276(6) 0.7405(6) 0.061(2) Uani 1 1 d . . . . .
H46A H -0.036805 0.977790 0.769400 0.073 Uiso 1 1 calc R U . . .
H46B H -0.016769 1.083017 0.751766 0.073 Uiso 1 1 calc R U . . .
C48A C 0.5734(14) 0.8482(10) 0.4270(17) 0.071(4) Uani 0.566(11) 1 d D U P A 1
H48A H 0.642375 0.826174 0.449273 0.085 Uiso 0.566(11) 1 calc R U P A 1
H48B H 0.596232 0.862290 0.356934 0.085 Uiso 0.566(11) 1 calc R U P A 1
C47A C 0.5401(14) 0.9332(9) 0.4412(12) 0.075(4) Uani 0.566(11) 1 d D U P A 1
H47C H 0.603285 0.977436 0.406547 0.113 Uiso 0.566(11) 1 calc R U P A 1
H47D H 0.473905 0.958363 0.417050 0.113 Uiso 0.566(11) 1 calc R U P A 1
H47E H 0.520309 0.922043 0.509912 0.113 Uiso 0.566(11) 1 calc R U P A 1
C47B C 0.6537(17) 0.8613(14) 0.3890(16) 0.075(4) Uani 0.434(11) 1 d D . P A 2
H47F H 0.691923 0.918946 0.374052 0.113 Uiso 0.434(11) 1 calc R U P A 2
H47G H 0.698566 0.808640 0.418739 0.113 Uiso 0.434(11) 1 calc R U P A 2
H47H H 0.646335 0.858268 0.329695 0.113 Uiso 0.434(11) 1 calc R U P A 2
C48B C 0.546(2) 0.8584(15) 0.452(2) 0.071(4) Uani 0.434(11) 1 d D . P A 2
H48C H 0.499447 0.911274 0.423063 0.085 Uiso 0.434(11) 1 calc R U P A 2
H48D H 0.551909 0.861426 0.512500 0.085 Uiso 0.434(11) 1 calc R U P A 2
H13E H 0.361(3) 0.763(6) 0.569(6) 0.085 Uiso 1 1 d D U . . .
H14E H 0.525(7) 0.717(3) 0.492(6) 0.085 Uiso 1 1 d D U . . .

loop_
_atom_site_aniso_label
_atom_site_aniso_U_11
_atom_site_aniso_U_22
_atom_site_aniso_U_33
_atom_site_aniso_U_23
_atom_site_aniso_U_13
_atom_site_aniso_U_12
Zn1 0.0133(4) 0.0167(4) 0.0137(4) -0.0056(3) -0.0025(3) -0.0014(3)
Zn2 0.0219(4) 0.0198(4) 0.0231(4) -0.0078(3) -0.0099(3) 0.0005(3)
Fe1 0.0155(5) 0.0170(5) 0.0149(5) -0.0061(4) -0.0046(4) -0.0002(3)
Cl1 0.0227(8) 0.0306(9) 0.0258(9) -0.0167(7) 0.0009(7) 0.0030(7)
Cl2 0.0384(10) 0.0187(9) 0.0337(10) -0.0074(7) -0.0040(8) -0.0041(7)
Cl3 0.0517(11) 0.0251(9) 0.0628(13) -0.0170(9) -0.0274(10) -0.0080(8)
Cl7 0.0592(13) 0.0441(11) 0.0456(12) -0.0047(9) -0.0251(10) -0.0091(9)
Cl4 0.1013(18) 0.0493(13) 0.0467(13) -0.0194(10) -0.0283(12) 0.0110(12)
Cl6 0.0644(14) 0.0854(17) 0.0548(15) -0.0012(12) -0.0267(11) -0.0347(12)
Cl5 0.0881(17) 0.0598(14) 0.0681(16) -0.0226(12) -0.0430(13) 0.0145(12)
O2 0.014(2) 0.018(2) 0.013(2) -0.0066(18) -0.0035(17) 0.0026(17)
O6 0.0177(14) 0.0187(15) 0.0174(15) -0.0071(11) -0.0072(11) 0.0005(10)
O5 0.0177(14) 0.0187(15) 0.0174(15) -0.0071(11) -0.0072(11) 0.0005(10)
O3 0.020(2) 0.017(2) 0.014(3) -0.008(2) -0.0003(18) -0.0030(17)
O7 0.010(2) 0.021(2) 0.016(2) -0.0083(18) -0.0014(17) -0.0041(16)
O8 0.018(2) 0.019(3) 0.017(2) -0.0047(19) -0.0065(17) -0.0032(17)
O4 0.022(2) 0.021(2) 0.018(2) -0.0087(19) -0.0031(18) 0.0001(18)
O1 0.020(2) 0.018(2) 0.021(2) -0.0082(18) -0.0036(18) -0.0007(18)
O9 0.026(2) 0.018(2) 0.028(3) -0.0055(19) -0.019(2) 0.0057(18)
O10 0.026(2) 0.037(3) 0.019(3) -0.013(2) -0.006(2) 0.0018(19)
O13 0.031(3) 0.027(2) 0.026(3) -0.009(2) -0.012(2) 0.010(2)
O12 0.023(3) 0.045(3) 0.046(3) -0.026(2) -0.003(2) 0.007(2)
O11 0.047(3) 0.035(3) 0.029(3) -0.009(2) -0.021(2) 0.011(2)
N1 0.015(3) 0.016(3) 0.012(3) -0.006(2) -0.001(2) -0.001(2)
O14 0.037(3) 0.036(3) 0.029(3) 0.001(2) -0.006(2) 0.007(2)
N2 0.016(3) 0.021(3) 0.012(3) -0.006(2) -0.007(2) -0.001(2)
N3 0.014(3) 0.022(3) 0.015(3) -0.010(2) -0.005(2) -0.003(2)
C13 0.016(3) 0.022(4) 0.010(3) -0.007(3) -0.007(3) 0.001(3)
C34 0.018(3) 0.023(4) 0.010(3) -0.006(3) -0.007(3) -0.004(3)
C29 0.015(3) 0.022(3) 0.007(3) -0.005(3) -0.003(3) -0.004(3)
C27 0.014(3) 0.023(3) 0.020(4) -0.008(3) -0.010(3) -0.002(3)
N4 0.030(4) 0.022(3) 0.039(4) -0.014(3) -0.008(3) -0.001(3)
C8 0.011(3) 0.022(4) 0.015(3) -0.006(3) -0.004(3) -0.002(3)
C6 0.020(3) 0.022(4) 0.010(3) -0.007(3) 0.000(3) -0.006(3)
C35 0.020(4) 0.016(3) 0.015(3) -0.004(3) -0.004(3) -0.011(3)
C20 0.017(3) 0.026(4) 0.016(4) -0.009(3) -0.009(3) 0.005(3)
C36 0.023(3) 0.020(4) 0.007(3) -0.007(3) 0.000(3) -0.003(3)
C1 0.022(4) 0.023(4) 0.005(3) -0.004(3) -0.001(3) -0.003(3)
C26 0.013(3) 0.027(4) 0.015(3) -0.011(3) -0.007(3) 0.002(3)
C41 0.013(3) 0.022(4) 0.016(3) -0.008(3) 0.000(3) -0.003(3)
C33 0.021(4) 0.023(4) 0.014(3) -0.001(3) -0.007(3) -0.004(3)
C28 0.0177(14) 0.0187(15) 0.0174(15) -0.0071(11) -0.0072(11) 0.0005(10)
C10 0.014(3) 0.026(4) 0.019(4) -0.016(3) -0.004(3) 0.006(3)
C9 0.015(3) 0.019(4) 0.013(3) -0.006(3) -0.003(3) -0.001(3)
C22 0.016(3) 0.026(4) 0.016(4) -0.010(3) -0.011(3) -0.002(3)
C37 0.018(3) 0.025(4) 0.020(4) -0.008(3) -0.005(3) -0.001(3)
C7 0.008(3) 0.029(4) 0.010(3) -0.008(3) 0.002(2) 0.002(3)
C2 0.024(4) 0.022(4) 0.015(4) -0.006(3) -0.002(3) -0.001(3)
C12 0.024(3) 0.020(4) 0.013(3) -0.005(3) -0.004(3) -0.006(3)
C14 0.015(3) 0.024(4) 0.010(4) -0.009(3) -0.004(3) -0.007(3)
C24 0.028(4) 0.019(3) 0.025(4) -0.005(3) -0.011(3) -0.003(3)
C15 0.018(3) 0.029(4) 0.014(4) -0.008(3) -0.012(3) 0.002(3)
C19 0.025(4) 0.026(4) 0.021(4) -0.009(3) -0.011(3) 0.000(3)
C25 0.018(3) 0.024(4) 0.022(4) -0.006(3) -0.006(3) -0.005(3)
C5 0.020(3) 0.027(4) 0.015(4) -0.007(3) -0.005(3) -0.004(3)
C23 0.018(3) 0.020(4) 0.023(4) -0.011(3) -0.006(3) 0.005(3)
C42 0.012(3) 0.020(4) 0.017(4) -0.009(3) 0.004(3) -0.003(3)
C32 0.007(3) 0.033(4) 0.023(4) -0.008(3) -0.001(3) -0.005(3)
C30 0.019(4) 0.018(3) 0.015(3) -0.001(3) -0.006(3) 0.000(3)
C4 0.024(4) 0.022(4) 0.030(4) -0.005(3) -0.007(3) -0.009(3)
C38 0.029(4) 0.026(4) 0.035(4) -0.013(3) -0.013(3) -0.006(3)
C21 0.022(3) 0.016(3) 0.022(4) -0.006(3) -0.013(3) 0.003(3)
C40 0.025(4) 0.023(4) 0.026(4) -0.010(3) -0.011(3) 0.003(3)
C11 0.025(4) 0.019(3) 0.020(4) -0.009(3) -0.007(3) 0.003(3)
C39 0.037(4) 0.015(3) 0.043(4) -0.014(3) -0.012(3) 0.003(3)
C3 0.041(4) 0.015(3) 0.021(4) -0.005(3) -0.003(3) -0.007(3)
C18 0.029(4) 0.038(4) 0.022(4) -0.020(3) -0.011(3) 0.008(3)
C31 0.020(4) 0.027(4) 0.028(4) -0.010(3) -0.008(3) 0.005(3)
C44 0.040(4) 0.028(4) 0.026(4) -0.010(3) -0.016(3) 0.014(3)
C16 0.021(3) 0.033(4) 0.015(4) -0.005(3) -0.004(3) -0.008(3)
C17 0.023(4) 0.049(5) 0.013(4) -0.012(3) -0.001(3) -0.004(3)
C43 0.041(4) 0.032(4) 0.040(5) -0.009(3) -0.021(3) 0.000(3)
C46 0.048(5) 0.059(5) 0.041(5) -0.020(4) -0.014(4) -0.017(4)
C45 0.078(6) 0.059(6) 0.055(6) -0.027(5) -0.034(5) 0.025(5)
C48A 0.076(8) 0.043(6) 0.053(9) 0.004(5) 0.005(6) 0.022(6)
C47A 0.086(9) 0.046(8) 0.080(10) 0.010(7) -0.039(8) -0.023(7)
C47B 0.086(9) 0.046(8) 0.080(10) 0.010(7) -0.039(8) -0.023(7)
C48B 0.076(8) 0.043(6) 0.053(9) 0.004(5) 0.005(6) 0.022(6)

loop_
_atom_type_symbol
_atom_type_description
_atom_type_scat_dispersion_real
_atom_type_scat_dispersion_imag
_atom_type_scat_source
C C 0.0033 0.0016 'International Tables Vol C Tables 4.2.6.8 and 6.1.1.4'
H H 0.0000 0.0000 'International Tables Vol C Tables 4.2.6.8 and 6.1.1.4'
N N 0.0061 0.0033 'International Tables Vol C Tables 4.2.6.8 and 6.1.1.4'
O O 0.0106 0.0060 'International Tables Vol C Tables 4.2.6.8 and 6.1.1.4'
Cl Cl 0.1484 0.1585 'International Tables Vol C Tables 4.2.6.8 and 6.1.1.4'
Fe Fe 0.3463 0.8444 'International Tables Vol C Tables 4.2.6.8 and 6.1.1.4'
Zn Zn 0.2839 1.4301 'International Tables Vol C Tables 4.2.6.8 and 6.1.1.4'

loop_
_geom_angle_atom_site_label_1
_geom_angle_atom_site_label_2
_geom_angle_atom_site_label_3
_geom_angle
_geom_angle_site_symmetry_1
_geom_angle_site_symmetry_3
_geom_angle_publ_flag
O7 Zn1 O3 114.67(16) . 2_667 ?
O7 Zn1 O8 142.25(15) . . ?
O3 Zn1 O8 102.99(15) 2_667 . ?
O7 Zn1 N3 90.72(16) . . ?
O3 Zn1 N3 97.28(16) 2_667 . ?
O8 Zn1 N3 86.97(16) . . ?
O7 Zn1 O7 81.09(15) . 2_667 ?
O3 Zn1 O7 93.72(14) 2_667 2_667 ?
O8 Zn1 O7 94.40(15) . 2_667 ?
N3 Zn1 O7 168.33(16) . 2_667 ?
O7 Zn1 Zn1 41.47(10) . 2_667 ?
O3 Zn1 Zn1 108.23(11) 2_667 2_667 ?
O8 Zn1 Zn1 124.18(11) . 2_667 ?
N3 Zn1 Zn1 131.65(13) . 2_667 ?
O7 Zn1 Zn1 39.62(10) 2_667 2_667 ?
O9 Zn2 O6 130.52(16) . . ?
O9 Zn2 O10 113.69(16) . . ?
O6 Zn2 O10 105.03(16) . . ?
O9 Zn2 O13 103.00(17) . . ?
O6 Zn2 O13 105.24(16) . . ?
O10 Zn2 O13 92.03(16) . . ?
O1 Fe1 O4 93.81(16) . . ?
O1 Fe1 O5 87.57(15) . . ?
O4 Fe1 O5 102.35(16) . . ?
O1 Fe1 O2 105.83(16) . . ?
O4 Fe1 O2 155.73(15) . . ?
O5 Fe1 O2 92.76(15) . . ?
O1 Fe1 N1 87.71(17) . . ?
O4 Fe1 N1 88.57(17) . . ?
O5 Fe1 N1 168.36(17) . . ?
O2 Fe1 N1 78.32(16) . . ?
O1 Fe1 N2 166.17(17) . . ?
O4 Fe1 N2 82.08(16) . . ?
O5 Fe1 N2 80.48(16) . . ?
O2 Fe1 N2 81.84(16) . . ?
N1 Fe1 N2 105.31(17) . . ?
C14 O2 Fe1 126.3(3) . . ?
C28 O6 Zn2 109.5(3) . . ?
C28 O5 Fe1 129.5(3) . . ?
C14 O3 Zn1 121.1(3) . 2_667 ?
C29 O7 Zn1 128.6(3) . . ?
C29 O7 Zn1 128.4(3) . 2_667 ?
Zn1 O7 Zn1 98.91(15) . 2_667 ?
C42 O8 Zn1 128.5(4) . . ?
C15 O4 Fe1 125.0(3) . . ?
C1 O1 Fe1 132.8(3) . . ?
C42 O9 Zn2 117.6(4) . . ?
N4 O10 Zn2 106.5(4) . . ?
C44 O13 Zn2 124.3(4) . . ?
C44 O13 H13E 116(6) . . ?
Zn2 O13 H13E 115(6) . . ?
C7 N1 C8 120.7(5) . . ?
C7 N1 Fe1 126.0(4) . . ?
C8 N1 Fe1 113.2(3) . . ?
C48A O14 H14E 114(6) . . ?
C48B O14 H14E 124(6) . . ?
C21 N2 C22 119.1(5) . . ?
C21 N2 Fe1 123.5(4) . . ?
C22 N2 Fe1 117.3(4) . . ?
C35 N3 C36 118.1(4) . . ?
C35 N3 Zn1 123.9(4) . . ?
C36 N3 Zn1 118.0(3) . . ?
C12 C13 C8 118.8(5) . . ?
C12 C13 C14 120.0(5) . . ?
C8 C13 C14 121.2(5) . . ?
C33 C34 C29 119.4(5) . . ?
C33 C34 C35 115.2(5) . . ?
C29 C34 C35 125.4(5) . . ?
O7 C29 C30 120.2(5) . . ?
O7 C29 C34 122.7(5) . . ?
C30 C29 C34 117.1(5) . . ?
C26 C27 C22 118.7(5) . . ?
C26 C27 C28 118.9(5) . . ?
C22 C27 C28 122.2(5) . . ?
O12 N4 O11 123.6(6) . . ?
O12 N4 O10 119.9(6) . . ?
O11 N4 O10 116.5(5) . . ?
C9 C8 N1 121.4(5) . . ?
C9 C8 C13 119.9(5) . . ?
N1 C8 C13 118.7(5) . . ?
C5 C6 C1 118.7(5) . . ?
C5 C6 C7 118.3(5) . . ?
C1 C6 C7 122.7(5) . . ?
N3 C35 C34 127.4(5) . . ?
N3 C35 H35 116.3 . . ?
C34 C35 H35 116.3 . . ?
C19 C20 C15 118.8(5) . . ?
C19 C20 C21 118.6(5) . . ?
C15 C20 C21 122.7(5) . . ?
C37 C36 C41 119.6(5) . . ?
C37 C36 N3 119.4(5) . . ?
C41 C36 N3 121.1(5) . . ?
O1 C1 C2 118.8(5) . . ?
O1 C1 C6 123.5(5) . . ?
C2 C1 C6 117.7(5) . . ?
C27 C26 C25 122.5(5) . . ?
C27 C26 H26 118.7 . . ?
C25 C26 H26 118.7 . . ?
C40 C41 C36 119.3(5) . . ?
C40 C41 C42 117.1(5) . . ?
C36 C41 C42 123.5(5) . . ?
C32 C33 C34 122.1(5) . . ?
C32 C33 H33 119.0 . . ?
C34 C33 H33 119.0 . . ?
O5 C28 O6 119.8(5) . . ?
O5 C28 C27 123.1(5) . . ?
O6 C28 C27 117.1(5) . . ?
C9 C10 C11 122.2(5) . . ?
C9 C10 Cl1 119.3(4) . . ?
C11 C10 Cl1 118.4(4) . . ?
C10 C9 C8 119.3(5) . . ?
C10 C9 H9 120.4 . . ?
C8 C9 H9 120.4 . . ?
C23 C22 C27 119.1(5) . . ?
C23 C22 N2 120.1(5) . . ?
C27 C22 N2 120.6(5) . . ?
C38 C37 C36 119.5(6) . . ?
C38 C37 H37 120.3 . . ?
C36 C37 H37 120.3 . . ?
N1 C7 C6 125.6(5) . . ?
N1 C7 H7 117.2 . . ?
C6 C7 H7 117.2 . . ?
C3 C2 C1 122.1(6) . . ?
C3 C2 H2 119.0 . . ?
C1 C2 H2 119.0 . . ?
C11 C12 C13 121.1(5) . . ?
C11 C12 H12 119.5 . . ?
C13 C12 H12 119.5 . . ?
O3 C14 O2 124.0(5) . . ?
O3 C14 C13 116.1(5) . . ?
O2 C14 C13 119.9(5) . . ?
C25 C24 C23 121.7(5) . . ?
C25 C24 Cl2 119.2(4) . . ?
C23 C24 Cl2 119.0(5) . . ?
O4 C15 C16 120.7(5) . . ?
O4 C15 C20 120.9(5) . . ?
C16 C15 C20 118.4(5) . . ?
C18 C19 C20 120.7(6) . . ?
C18 C19 H19 119.6 . . ?
C20 C19 H19 119.6 . . ?
C24 C25 C26 118.0(5) . . ?
C24 C25 H25 121.0 . . ?
C26 C25 H25 121.0 . . ?
C4 C5 C6 122.3(6) . . ?
C4 C5 H5 118.9 . . ?
C6 C5 H5 118.9 . . ?
C24 C23 C22 119.8(5) . . ?
C24 C23 H23 120.1 . . ?
C22 C23 H23 120.1 . . ?
O8 C42 O9 122.6(5) . . ?
O8 C42 C41 122.0(6) . . ?
O9 C42 C41 115.4(5) . . ?
C33 C32 C31 118.6(5) . . ?
C33 C32 H32 120.7 . . ?
C31 C32 H32 120.7 . . ?
C31 C30 C29 121.8(5) . . ?
C31 C30 H30 119.1 . . ?
C29 C30 H30 119.1 . . ?
C5 C4 C3 118.3(5) . . ?
C5 C4 H4 120.8 . . ?
C3 C4 H4 120.8 . . ?
C39 C38 C37 121.9(6) . . ?
C39 C38 Cl3 119.3(5) . . ?
C37 C38 Cl3 118.8(5) . . ?
N2 C21 C20 124.4(5) . . ?
N2 C21 H21 117.8 . . ?
C20 C21 H21 117.8 . . ?
C41 C40 C39 121.2(6) . . ?
C41 C40 H40 119.4 . . ?
C39 C40 H40 119.4 . . ?
C12 C11 C10 118.6(5) . . ?
C12 C11 H11 120.7 . . ?
C10 C11 H11 120.7 . . ?
C38 C39 C40 118.6(6) . . ?
C38 C39 H39 120.7 . . ?
C40 C39 H39 120.7 . . ?
C2 C3 C4 120.8(6) . . ?
C2 C3 H3 119.6 . . ?
C4 C3 H3 119.6 . . ?
C19 C18 C17 120.5(6) . . ?
C19 C18 H18 119.8 . . ?
C17 C18 H18 119.8 . . ?
C32 C31 C30 121.0(6) . . ?
C32 C31 H31 119.5 . . ?
C30 C31 H31 119.5 . . ?
O13 C44 C43 111.3(5) . . ?
O13 C44 H45A 109.4 . . ?
C43 C44 H45A 109.4 . . ?
O13 C44 H45B 109.4 . . ?
C43 C44 H45B 109.4 . . ?
H45A C44 H45B 108.0 . . ?
C17 C16 C15 121.3(6) . . ?
C17 C16 H16 119.4 . . ?
C15 C16 H16 119.4 . . ?
C16 C17 C18 120.2(6) . . ?
C16 C17 H17 119.9 . . ?
C18 C17 H17 119.9 . . ?
C44 C43 H44A 109.5 . . ?
C44 C43 H44B 109.5 . . ?
H44A C43 H44B 109.5 . . ?
C44 C43 H44C 109.5 . . ?
H44A C43 H44C 109.5 . . ?
H44B C43 H44C 109.5 . . ?
Cl6 C46 Cl7 111.5(4) . . ?
Cl6 C46 H47A 109.3 . . ?
Cl7 C46 H47A 109.3 . . ?
Cl6 C46 H47B 109.3 . . ?
Cl7 C46 H47B 109.3 . . ?
H47A C46 H47B 108.0 . . ?
Cl4 C45 Cl5 113.3(5) . . ?
Cl4 C45 H46A 108.9 . . ?
Cl5 C45 H46A 108.9 . . ?
Cl4 C45 H46B 108.9 . . ?
Cl5 C45 H46B 108.9 . . ?
H46A C45 H46B 107.7 . . ?
C47A C48A O14 119.4(12) . . ?
C47A C48A H48A 107.5 . . ?
O14 C48A H48A 107.5 . . ?
C47A C48A H48B 107.5 . . ?
O14 C48A H48B 107.5 . . ?
H48A C48A H48B 107.0 . . ?
C48A C47A H47C 109.5 . . ?
C48A C47A H47D 109.5 . . ?
H47C C47A H47D 109.5 . . ?
C48A C47A H47E 109.5 . . ?
H47C C47A H47E 109.5 . . ?
H47D C47A H47E 109.5 . . ?
C48B C47B H47F 109.5 . . ?
C48B C47B H47G 109.5 . . ?
H47F C47B H47G 109.5 . . ?
C48B C47B H47H 109.5 . . ?
H47F C47B H47H 109.5 . . ?
H47G C47B H47H 109.5 . . ?
C47B C48B O14 107.1(16) . . ?
C47B C48B H48C 110.3 . . ?
O14 C48B H48C 110.3 . . ?
C47B C48B H48D 110.3 . . ?
O14 C48B H48D 110.3 . . ?
H48C C48B H48D 108.6 . . ?

loop_
_geom_bond_atom_site_label_1
_geom_bond_atom_site_label_2
_geom_bond_distance
_geom_bond_site_symmetry_2
_geom_bond_publ_flag
Zn1 O7 1.998(4) . ?
Zn1 O3 2.009(4) 2_667 ?
Zn1 O8 2.025(4) . ?
Zn1 N3 2.072(4) . ?
Zn1 O7 2.075(3) 2_667 ?
Zn1 Zn1 3.0950(12) 2_667 ?
Zn2 O9 1.926(4) . ?
Zn2 O6 1.969(4) . ?
Zn2 O10 2.025(4) . ?
Zn2 O13 2.053(4) . ?
Fe1 O1 1.902(4) . ?
Fe1 O4 1.953(4) . ?
Fe1 O5 1.991(4) . ?
Fe1 O2 2.028(4) . ?
Fe1 N1 2.123(4) . ?
Fe1 N2 2.220(5) . ?
Cl1 C10 1.741(5) . ?
Cl2 C24 1.745(6) . ?
Cl3 C38 1.744(6) . ?
Cl7 C46 1.765(7) . ?
Cl4 C45 1.740(9) . ?
Cl6 C46 1.745(7) . ?
Cl5 C45 1.772(8) . ?
O2 C14 1.271(7) . ?
O6 C28 1.272(6) . ?
O5 C28 1.270(6) . ?
O3 C14 1.256(7) . ?
O7 C29 1.325(6) . ?
O8 C42 1.257(7) . ?
O4 C15 1.336(7) . ?
O1 C1 1.327(7) . ?
O9 C42 1.265(7) . ?
O10 N4 1.290(7) . ?
O13 C44 1.444(7) . ?
O13 H13E 0.90(2) . ?
O12 N4 1.229(6) . ?
O11 N4 1.237(7) . ?
N1 C7 1.290(7) . ?
N1 C8 1.407(7) . ?
O14 C48A 1.453(8) . ?
O14 C48B 1.454(17) . ?
O14 H14E 0.89(2) . ?
N2 C21 1.278(7) . ?
N2 C22 1.439(7) . ?
N3 C35 1.292(7) . ?
N3 C36 1.424(7) . ?
C13 C12 1.403(8) . ?
C13 C8 1.412(8) . ?
C13 C14 1.499(8) . ?
C34 C33 1.415(8) . ?
C34 C29 1.423(8) . ?
C34 C35 1.440(8) . ?
C29 C30 1.414(8) . ?
C27 C26 1.380(8) . ?
C27 C22 1.419(8) . ?
C27 C28 1.486(8) . ?
C8 C9 1.403(8) . ?
C6 C5 1.412(8) . ?
C6 C1 1.426(8) . ?
C6 C7 1.446(8) . ?
C35 H35 0.9500 . ?
C20 C19 1.426(8) . ?
C20 C15 1.427(8) . ?
C20 C21 1.434(8) . ?
C36 C37 1.396(8) . ?
C36 C41 1.406(8) . ?
C1 C2 1.406(8) . ?
C26 C25 1.384(8) . ?
C26 H26 0.9500 . ?
C41 C40 1.386(8) . ?
C41 C42 1.506(8) . ?
C33 C32 1.380(8) . ?
C33 H33 0.9500 . ?
C10 C9 1.373(8) . ?
C10 C11 1.390(8) . ?
C9 H9 0.9500 . ?
C22 C23 1.396(8) . ?
C37 C38 1.385(8) . ?
C37 H37 0.9500 . ?
C7 H7 0.9500 . ?
C2 C3 1.363(8) . ?
C2 H2 0.9500 . ?
C12 C11 1.385(8) . ?
C12 H12 0.9500 . ?
C24 C25 1.384(8) . ?
C24 C23 1.384(8) . ?
C15 C16 1.404(8) . ?
C19 C18 1.363(8) . ?
C19 H19 0.9500 . ?
C25 H25 0.9500 . ?
C5 C4 1.373(8) . ?
C5 H5 0.9500 . ?
C23 H23 0.9500 . ?
C32 C31 1.385(8) . ?
C32 H32 0.9500 . ?
C30 C31 1.389(8) . ?
C30 H30 0.9500 . ?
C4 C3 1.409(9) . ?
C4 H4 0.9500 . ?
C38 C39 1.374(9) . ?
C21 H21 0.9500 . ?
C40 C39 1.395(9) . ?
C40 H40 0.9500 . ?
C11 H11 0.9500 . ?
C39 H39 0.9500 . ?
C3 H3 0.9500 . ?
C18 C17 1.395(9) . ?
C18 H18 0.9500 . ?
C31 H31 0.9500 . ?
C44 C43 1.506(9) . ?
C44 H45A 0.9900 . ?
C44 H45B 0.9900 . ?
C16 C17 1.379(9) . ?
C16 H16 0.9500 . ?
C17 H17 0.9500 . ?
C43 H44A 0.9800 . ?
C43 H44B 0.9800 . ?
C43 H44C 0.9800 . ?
C46 H47A 0.9900 . ?
C46 H47B 0.9900 . ?
C45 H46A 0.9900 . ?
C45 H46B 0.9900 . ?
C48A C47A 1.429(9) . ?
C48A H48A 0.9900 . ?
C48A H48B 0.9900 . ?
C47A H47C 0.9800 . ?
C47A H47D 0.9800 . ?
C47A H47E 0.9800 . ?
C47B C48B 1.395(19) . ?
C47B H47F 0.9800 . ?
C47B H47G 0.9800 . ?
C47B H47H 0.9800 . ?
C48B H48C 0.9900 . ?
C48B H48D 0.9900 . ?
